data_1549712
loop_
_publ_author_name
'Chen, Xiao-Xiao'
'Liu, Qi'
'Guo, Yan'
'Yan, Hui'
'Li, Jing'
'Lv, Dong-Mei'
'Zhang, Jun-Hong'
'Liu, Min'
'Yao, Chun-Hong'
'Wei, Xi-Lian'

_publ_section_title
;
 Effects of additives on the viscoelastic responses of cationic gemini
 surfactant solutions.
;
_journal_issue 32
_journal_name_full 'Soft matter'
_journal_page_first 6696
_journal_page_last 6707
_journal_paper_doi 10.1039/c8sm01268g
_journal_volume 14
_journal_year 2018
_chemical_formula_sum 'C40 H58 Cl N8 O8'
_chemical_formula_weight 814.39
_space_group_IT_number 2
_space_group_name_Hall '-P 1'
_space_group_name_H-M_alt 'P -1'
_symmetry_cell_setting triclinic
_symmetry_space_group_name_Hall '-P 1'
_symmetry_space_group_name_H-M 'P -1'
_atom_sites_solution_hydrogens geom
_atom_sites_solution_primary direct
_atom_sites_solution_secondary difmap
_audit_creation_method SHELXL-97
_audit_update_record
;
2018-03-05 deposited with the CCDC.
2018-07-20 downloaded from the CCDC.
;
_cell_angle_alpha 87.928(2)
_cell_angle_beta 83.1320(10)
_cell_angle_gamma 71.2010(10)
_cell_formula_units_Z 2
_cell_length_a 9.2108(8)
_cell_length_b 9.4525(8)
_cell_length_c 29.308(3)
_cell_measurement_temperature 298(2)
_cell_volume 2398.2(4)
_computing_cell_refinement 'Bruker SMART'
_computing_data_collection 'Bruker SMART'
_computing_data_reduction 'Bruker SHELXTL'
_computing_molecular_graphics 'Bruker SHELXTL'
_computing_publication_material 'Bruker SHELXTL'
_computing_structure_refinement 'SHELXL-97 (Sheldrick, 1997)'
_computing_structure_solution 'SHELXS-97 (Sheldrick, 1990)'
_diffrn_ambient_temperature 298(2)
_diffrn_measured_fraction_theta_full 0.988
_diffrn_measured_fraction_theta_max 0.988
_diffrn_measurement_device_type 'CCD area detector'
_diffrn_measurement_method 'phi and omega scans'
_diffrn_radiation_monochromator graphite
_diffrn_radiation_source 'fine-focus sealed tube'
_diffrn_radiation_type MoK\a
_diffrn_radiation_wavelength 0.71073
_diffrn_reflns_av_R_equivalents 0.0835
_diffrn_reflns_av_sigmaI/netI 0.1857
_diffrn_reflns_limit_h_max 10
_diffrn_reflns_limit_h_min -10
_diffrn_reflns_limit_k_max 11
_diffrn_reflns_limit_k_min -8
_diffrn_reflns_limit_l_max 33
_diffrn_reflns_limit_l_min -34
_diffrn_reflns_number 12289
_diffrn_reflns_theta_full 25.02
_diffrn_reflns_theta_max 25.02
_diffrn_reflns_theta_min 2.38
_exptl_absorpt_coefficient_mu 0.133
_exptl_absorpt_correction_type none
_exptl_crystal_density_diffrn 1.128
_exptl_crystal_density_method 'not measured'
_exptl_crystal_F_000 870
_exptl_crystal_size_max 0.07
_exptl_crystal_size_mid 0.16
_exptl_crystal_size_min 0.40
_refine_diff_density_max 0.429
_refine_diff_density_min -0.352
_refine_diff_density_rms 0.065
_refine_ls_extinction_coef 0.0006(12)
_refine_ls_extinction_expression Fc^*^=kFc[1+0.001xFc^2^\l^3^/sin(2\q)]^-1/4^
_refine_ls_extinction_method SHELXL
_refine_ls_goodness_of_fit_ref 0.944
_refine_ls_hydrogen_treatment mixed
_refine_ls_matrix_type full
_refine_ls_number_parameters 487
_refine_ls_number_reflns 8344
_refine_ls_number_restraints 0
_refine_ls_restrained_S_all 0.944
_refine_ls_R_factor_all 0.2698
_refine_ls_R_factor_gt 0.1075
_refine_ls_shift/su_max 0.024
_refine_ls_shift/su_mean 0.001
_refine_ls_structure_factor_coef Fsqd
_refine_ls_weighting_details 'calc w=1/[\s^2^(Fo^2^)+(0.1299P)^2^+0.0000P] where P=(Fo^2^+2Fc^2^)/3'
_refine_ls_weighting_scheme calc
_refine_ls_wR_factor_gt 0.2672
_refine_ls_wR_factor_ref 0.3444
_reflns_number_gt 2166
_reflns_number_total 8344
_reflns_threshold_expression >2sigma(I)
_cod_data_source_file c8sm01268g2.cif
_cod_data_source_block 120713e
_cod_depositor_comments
;
The following automatic conversions were performed:

'_symmetry_cell_setting' value 'Triclinic' changed to 'triclinic'
according to
/home/data/users/saulius/crontab/automatic-downloads/rss-feeds/RSC/lib/dictionaries/cif_core.dic
dictionary named 'cif_core.dic' version 2.4.2 from 2011-04-26.

Automatic conversion script
Id: cif_fix_values 4973 2017-02-22 13:04:09Z antanas 

 Adding full bibliography for 1549712.cif.
;
_cod_original_cell_volume 2398.3(4)
_cod_original_sg_symbol_H-M P-1
_cod_database_code 1549712

loop_
_symmetry_equiv_pos_as_xyz
'x, y, z'
'-x, -y, -z'

loop_
_atom_site_label
_atom_site_type_symbol
_atom_site_fract_x
_atom_site_fract_y
_atom_site_fract_z
_atom_site_U_iso_or_equiv
_atom_site_adp_type
_atom_site_occupancy
_atom_site_symmetry_multiplicity
_atom_site_calc_flag
_atom_site_refinement_flags
Cl1 Cl 0.2528(3) 0.1944(3) 0.00014(8) 0.1389(10) Uani 1 1 d .
N1 N 0.1462(7) 0.7171(6) 0.08091(17) 0.0690(15) Uani 1 1 d .
N2 N 0.4697(6) 0.9975(5) 0.14132(15) 0.0590(14) Uani 1 1 d .
O1 O 0.2560(5) 0.8029(5) 0.17099(13) 0.0742(13) Uani 1 1 d .
H1 H 0.2938 0.8419 0.1889 0.111 Uiso 1 1 calc R
O2 O 0.0258(6) 0.8791(5) 0.85674(16) 0.0968(16) Uani 1 1 d .
O3 O 0.0104(6) 1.0117(6) 0.79235(16) 0.0968(18) Uani 1 1 d .
O4 O 0.2201(6) 0.9241(7) 0.72618(18) 0.1097(19) Uani 1 1 d .
H4 H 0.1261 0.9481 0.7321 0.165 Uiso 1 1 calc R
O5 O 0.2606(6) 0.4270(5) 0.92538(17) 0.1100(18) Uani 1 1 d .
O6 O 0.4070(7) 0.8608(8) 0.99019(19) 0.145(2) Uani 1 1 d .
O7 O 0.0335(8) 0.6997(7) 0.9300(2) 0.177(3) Uani 1 1 d .
O8 O 0.5431(8) 0.3750(7) 0.0724(3) 0.173(3) Uani 1 1 d .
C1 C 0.3711(12) -0.1759(11) 0.6054(3) 0.147(4) Uani 1 1 d .
H1A H 0.3817 -0.2733 0.5942 0.220 Uiso 1 1 calc R
H1B H 0.3245 -0.1655 0.6368 0.220 Uiso 1 1 calc R
H1C H 0.4710 -0.1636 0.6038 0.220 Uiso 1 1 calc R
C2 C 0.2756(12) -0.0643(12) 0.5779(3) 0.139(4) Uani 1 1 d .
H2 H 0.1936 0.0134 0.5917 0.167 Uiso 1 1 calc R
C3 C 0.3076(10) -0.0733(10) 0.5280(3) 0.112(3) Uani 1 1 d .
H3 H 0.3901 -0.1506 0.5142 0.134 Uiso 1 1 calc R
C4 C 0.2097(10) 0.0395(10) 0.4999(3) 0.115(3) Uani 1 1 d .
H4A H 0.2137 0.1358 0.5089 0.138 Uiso 1 1 calc R
H4B H 0.1045 0.0399 0.5083 0.138 Uiso 1 1 calc R
C5 C 0.2390(10) 0.0313(9) 0.4492(2) 0.104(3) Uani 1 1 d .
H5A H 0.2338 -0.0643 0.4399 0.125 Uiso 1 1 calc R
H5B H 0.3441 0.0307 0.4406 0.125 Uiso 1 1 calc R
C6 C 0.1393(10) 0.1466(9) 0.4224(3) 0.109(3) Uani 1 1 d .
H6A H 0.1418 0.2425 0.4324 0.131 Uiso 1 1 calc R
H6B H 0.0345 0.1450 0.4303 0.131 Uiso 1 1 calc R
C7 C 0.1726(9) 0.1401(8) 0.3711(3) 0.096(2) Uani 1 1 d .
H7A H 0.2764 0.1441 0.3631 0.115 Uiso 1 1 calc R
H7B H 0.1719 0.0437 0.3611 0.115 Uiso 1 1 calc R
C8 C 0.0673(9) 0.2574(8) 0.3446(2) 0.098(2) Uani 1 1 d .
H8A H 0.0587 0.3541 0.3568 0.117 Uiso 1 1 calc R
H8B H -0.0344 0.2461 0.3497 0.117 Uiso 1 1 calc R
C9 C 0.1128(9) 0.2582(8) 0.2940(2) 0.090(2) Uani 1 1 d .
H9A H 0.1070 0.1674 0.2811 0.108 Uiso 1 1 calc R
H9B H 0.2198 0.2551 0.2889 0.108 Uiso 1 1 calc R
C10 C 0.0179(9) 0.3899(8) 0.2679(2) 0.086(2) Uani 1 1 d .
H10A H 0.0090 0.4814 0.2836 0.103 Uiso 1 1 calc R
H10B H -0.0853 0.3837 0.2681 0.103 Uiso 1 1 calc R
C11 C 0.0853(9) 0.3980(8) 0.2187(2) 0.086(2) Uani 1 1 d .
H11A H 0.1946 0.3832 0.2184 0.103 Uiso 1 1 calc R
H11B H 0.0759 0.3154 0.2019 0.103 Uiso 1 1 calc R
C12 C 0.0157(8) 0.5394(8) 0.1930(2) 0.081(2) Uani 1 1 d .
H12A H -0.0881 0.5460 0.1875 0.097 Uiso 1 1 calc R
H12B H 0.0087 0.6247 0.2116 0.097 Uiso 1 1 calc R
C13 C 0.1109(8) 0.5444(7) 0.1476(2) 0.078(2) Uani 1 1 d .
H13A H 0.1150 0.4610 0.1286 0.093 Uiso 1 1 calc R
H13B H 0.2155 0.5347 0.1530 0.093 Uiso 1 1 calc R
C14 C 0.0430(7) 0.6886(7) 0.1228(2) 0.074(2) Uani 1 1 d .
H14A H 0.0201 0.7707 0.1443 0.088 Uiso 1 1 calc R
H14B H -0.0539 0.6889 0.1130 0.088 Uiso 1 1 calc R
C15 C 0.1761(9) 0.5949(8) 0.0466(2) 0.095(3) Uani 1 1 d .
H15A H 0.2212 0.6223 0.0178 0.143 Uiso 1 1 calc R
H15B H 0.0805 0.5793 0.0424 0.143 Uiso 1 1 calc R
H15C H 0.2457 0.5044 0.0576 0.143 Uiso 1 1 calc R
C16 C 0.0549(7) 0.8635(7) 0.0592(2) 0.078(2) Uani 1 1 d .
H16A H 0.0155 0.9397 0.0825 0.117 Uiso 1 1 calc R
H16B H -0.0294 0.8493 0.0458 0.117 Uiso 1 1 calc R
H16C H 0.1214 0.8934 0.0359 0.117 Uiso 1 1 calc R
C17 C 0.2972(7) 0.7264(7) 0.0914(2) 0.0655(18) Uani 1 1 d .
H17A H 0.3540 0.7426 0.0627 0.079 Uiso 1 1 calc R
H17B H 0.3553 0.6300 0.1031 0.079 Uiso 1 1 calc R
C18 C 0.2943(7) 0.8453(7) 0.12533(19) 0.0566(16) Uani 1 1 d .
H18 H 0.2170 0.9398 0.1182 0.068 Uiso 1 1 calc R
C19 C 0.4508(8) 0.8641(7) 0.11888(19) 0.0664(18) Uani 1 1 d .
H19A H 0.4807 0.8691 0.0861 0.080 Uiso 1 1 calc R
H19B H 0.5233 0.7747 0.1303 0.080 Uiso 1 1 calc R
C20 C 0.6304(7) 0.9999(8) 0.1256(2) 0.081(2) Uani 1 1 d .
H20A H 0.6434 1.0080 0.0927 0.121 Uiso 1 1 calc R
H20B H 0.7040 0.9092 0.1349 0.121 Uiso 1 1 calc R
H20C H 0.6463 1.0839 0.1392 0.121 Uiso 1 1 calc R
C21 C 0.3577(7) 1.1391(7) 0.1249(2) 0.073(2) Uani 1 1 d .
H21A H 0.3846 1.2235 0.1336 0.109 Uiso 1 1 calc R
H21B H 0.2551 1.1478 0.1385 0.109 Uiso 1 1 calc R
H21C H 0.3620 1.1361 0.0920 0.109 Uiso 1 1 calc R
C22 C 0.4464(7) 0.9958(7) 0.19358(18) 0.0653(18) Uani 1 1 d .
H22A H 0.4561 1.0874 0.2047 0.078 Uiso 1 1 calc R
H22B H 0.3415 0.9969 0.2032 0.078 Uiso 1 1 calc R
C23 C 0.5541(8) 0.8667(7) 0.2165(2) 0.075(2) Uani 1 1 d .
H23A H 0.6591 0.8684 0.2093 0.091 Uiso 1 1 calc R
H23B H 0.5493 0.7737 0.2049 0.091 Uiso 1 1 calc R
C24 C 0.5119(8) 0.8738(8) 0.2682(2) 0.076(2) Uani 1 1 d .
H24A H 0.4075 0.8702 0.2751 0.091 Uiso 1 1 calc R
H24B H 0.5133 0.9687 0.2794 0.091 Uiso 1 1 calc R
C25 C 0.6193(9) 0.7483(8) 0.2938(2) 0.084(2) Uani 1 1 d .
H25A H 0.6135 0.6536 0.2839 0.101 Uiso 1 1 calc R
H25B H 0.7245 0.7483 0.2856 0.101 Uiso 1 1 calc R
C26 C 0.5823(9) 0.7608(8) 0.3447(2) 0.095(2) Uani 1 1 d .
H26A H 0.4760 0.7638 0.3525 0.114 Uiso 1 1 calc R
H26B H 0.5900 0.8550 0.3543 0.114 Uiso 1 1 calc R
C27 C 0.6829(9) 0.6378(8) 0.3712(2) 0.090(2) Uani 1 1 d .
H27A H 0.7892 0.6341 0.3630 0.108 Uiso 1 1 calc R
H27B H 0.6742 0.5438 0.3617 0.108 Uiso 1 1 calc R
C28 C 0.6481(9) 0.6498(9) 0.4225(2) 0.100(3) Uani 1 1 d .
H28A H 0.6545 0.7450 0.4317 0.120 Uiso 1 1 calc R
H28B H 0.5421 0.6523 0.4306 0.120 Uiso 1 1 calc R
C29 C 0.7478(9) 0.5303(8) 0.4505(2) 0.089(2) Uani 1 1 d .
H29A H 0.7429 0.4348 0.4410 0.107 Uiso 1 1 calc R
H29B H 0.8536 0.5291 0.4430 0.107 Uiso 1 1 calc R
C30 C 0.7102(10) 0.5421(9) 0.5015(2) 0.102(3) Uani 1 1 d .
H30A H 0.6046 0.5424 0.5089 0.123 Uiso 1 1 calc R
H30B H 0.7134 0.6385 0.5108 0.123 Uiso 1 1 calc R
C31 C 0.8090(10) 0.4255(8) 0.5304(2) 0.100(3) Uani 1 1 d .
H31A H 0.8062 0.3290 0.5211 0.119 Uiso 1 1 calc R
H31B H 0.9145 0.4255 0.5233 0.119 Uiso 1 1 calc R
C32 C 0.7705(9) 0.4379(9) 0.5803(2) 0.097(2) Uani 1 1 d .
H32A H 0.6641 0.4405 0.5873 0.117 Uiso 1 1 calc R
H32B H 0.7757 0.5335 0.5896 0.117 Uiso 1 1 calc R
C33 C 0.8645(9) 0.3222(9) 0.6089(2) 0.100(3) Uani 1 1 d .
H33A H 0.9706 0.3211 0.6024 0.120 Uiso 1 1 calc R
H33B H 0.8612 0.2264 0.5992 0.120 Uiso 1 1 calc R
C34 C 0.8227(11) 0.3340(10) 0.6596(3) 0.119(3) Uani 1 1 d .
H34A H 0.7169 0.3339 0.6661 0.143 Uiso 1 1 calc R
H34B H 0.8245 0.4305 0.6692 0.143 Uiso 1 1 calc R
C35 C 0.9192(11) 0.2173(10) 0.6893(3) 0.131(3) Uani 1 1 d .
H35A H 0.9230 0.1201 0.6796 0.197 Uiso 1 1 calc R
H35B H 0.8745 0.2336 0.7207 0.197 Uiso 1 1 calc R
H35C H 1.0218 0.2236 0.6865 0.197 Uiso 1 1 calc R
C36 C 0.0741(9) 0.9019(9) 0.8155(3) 0.077(2) Uani 1 1 d .
C37 C 0.2245(9) 0.7887(8) 0.7964(2) 0.0684(19) Uani 1 1 d .
C38 C 0.3028(10) 0.6655(9) 0.8208(2) 0.083(2) Uani 1 1 d .
H38 H 0.2605 0.6507 0.8504 0.099 Uiso 1 1 calc R
C39 C 0.4409(11) 0.5634(9) 0.8033(3) 0.103(3) Uani 1 1 d .
H39 H 0.4927 0.4833 0.8208 0.124 Uiso 1 1 calc R
C40 C 0.4985(10) 0.5829(10) 0.7602(3) 0.102(3) Uani 1 1 d .
H40 H 0.5893 0.5127 0.7474 0.122 Uiso 1 1 calc R
C41 C 0.4277(10) 0.7026(11) 0.7346(3) 0.100(3) Uani 1 1 d .
H41 H 0.4726 0.7154 0.7053 0.121 Uiso 1 1 calc R
C42 C 0.2871(10) 0.8072(9) 0.7522(3) 0.084(2) Uani 1 1 d .

loop_
_atom_site_aniso_label
_atom_site_aniso_U_11
_atom_site_aniso_U_22
_atom_site_aniso_U_33
_atom_site_aniso_U_23
_atom_site_aniso_U_13
_atom_site_aniso_U_12
Cl1 0.128(2) 0.162(2) 0.118(2) -0.0126(16) -0.0027(14) -0.0382(18)
N1 0.091(4) 0.070(4) 0.054(3) -0.013(3) 0.002(3) -0.039(3)
N2 0.065(4) 0.063(4) 0.050(3) -0.014(3) 0.007(2) -0.025(3)
O1 0.100(4) 0.087(4) 0.046(3) -0.011(2) 0.000(2) -0.046(3)
O2 0.098(4) 0.086(4) 0.078(3) -0.002(3) 0.026(3) -0.003(3)
O3 0.115(4) 0.077(4) 0.073(3) 0.019(3) 0.011(3) -0.006(3)
O4 0.112(4) 0.117(5) 0.079(4) 0.010(3) 0.022(3) -0.021(4)
O5 0.103(4) 0.077(4) 0.120(4) -0.013(3) 0.019(3) 0.003(3)
O6 0.154(5) 0.189(6) 0.109(4) 0.015(4) 0.003(4) -0.084(5)
O7 0.189(7) 0.133(5) 0.142(5) 0.052(4) 0.043(5) 0.013(5)
O8 0.146(6) 0.147(6) 0.231(8) -0.019(5) -0.021(5) -0.053(5)
C1 0.191(11) 0.155(10) 0.104(7) 0.009(7) -0.010(7) -0.072(8)
C2 0.158(9) 0.143(9) 0.085(7) 0.021(6) -0.013(6) -0.007(7)
C3 0.141(8) 0.104(7) 0.073(6) 0.009(5) -0.001(5) -0.021(6)
C4 0.134(8) 0.126(8) 0.093(7) 0.008(6) -0.014(5) -0.055(6)
C5 0.152(8) 0.090(6) 0.069(5) 0.012(5) 0.000(5) -0.043(6)
C6 0.149(8) 0.107(7) 0.073(6) 0.001(5) 0.008(5) -0.049(6)
C7 0.107(6) 0.079(6) 0.097(6) 0.005(5) 0.000(5) -0.027(5)
C8 0.112(7) 0.087(6) 0.091(6) -0.004(5) 0.006(5) -0.033(5)
C9 0.118(6) 0.079(6) 0.068(5) -0.001(4) 0.019(4) -0.035(5)
C10 0.114(6) 0.077(5) 0.069(5) -0.007(4) 0.001(4) -0.039(5)
C11 0.108(6) 0.078(6) 0.073(5) -0.011(4) 0.014(4) -0.040(5)
C12 0.104(6) 0.081(6) 0.063(5) -0.003(4) 0.006(4) -0.041(5)
C13 0.101(6) 0.054(5) 0.076(5) 0.005(4) 0.005(4) -0.027(4)
C14 0.072(5) 0.080(5) 0.074(5) -0.025(4) 0.014(4) -0.037(4)
C15 0.134(7) 0.107(6) 0.061(5) -0.037(4) 0.018(4) -0.067(5)
C16 0.087(5) 0.078(5) 0.074(5) 0.005(4) -0.021(4) -0.029(4)
C17 0.070(5) 0.079(5) 0.055(4) -0.017(3) 0.001(3) -0.036(4)
C18 0.061(4) 0.062(4) 0.049(4) -0.013(3) 0.009(3) -0.027(4)
C19 0.092(5) 0.065(5) 0.045(4) -0.019(3) 0.009(3) -0.033(4)
C20 0.070(5) 0.096(6) 0.083(5) -0.012(4) 0.012(4) -0.042(4)
C21 0.092(5) 0.048(4) 0.072(5) 0.004(3) -0.004(4) -0.014(4)
C22 0.089(5) 0.063(5) 0.047(4) -0.016(3) 0.002(3) -0.030(4)
C23 0.095(5) 0.074(5) 0.055(4) -0.008(4) -0.012(4) -0.022(4)
C24 0.085(5) 0.089(5) 0.057(4) -0.002(4) -0.009(4) -0.033(4)
C25 0.114(6) 0.078(5) 0.058(5) -0.002(4) -0.003(4) -0.031(5)
C26 0.120(6) 0.099(6) 0.064(5) 0.008(4) -0.015(4) -0.032(5)
C27 0.121(6) 0.085(6) 0.064(5) 0.010(4) -0.008(4) -0.035(5)
C28 0.117(7) 0.109(7) 0.072(5) 0.005(5) -0.010(4) -0.034(5)
C29 0.110(6) 0.095(6) 0.056(5) 0.009(4) -0.011(4) -0.025(5)
C30 0.146(7) 0.105(6) 0.057(5) 0.014(4) -0.019(5) -0.042(6)
C31 0.149(7) 0.089(6) 0.061(5) 0.011(4) -0.012(5) -0.040(5)
C32 0.122(7) 0.104(6) 0.068(5) 0.013(4) -0.019(4) -0.037(5)
C33 0.137(7) 0.103(7) 0.071(5) 0.011(5) -0.018(5) -0.053(6)
C34 0.160(8) 0.132(8) 0.081(6) 0.021(5) -0.033(6) -0.064(7)
C35 0.210(10) 0.126(8) 0.087(6) 0.032(5) -0.052(6) -0.086(7)
C36 0.099(6) 0.078(6) 0.062(5) -0.024(4) 0.026(4) -0.048(5)
C37 0.099(6) 0.060(5) 0.055(4) -0.008(4) 0.014(4) -0.045(5)
C38 0.119(7) 0.079(6) 0.058(5) -0.004(4) 0.012(4) -0.049(5)
C39 0.121(8) 0.075(6) 0.096(7) -0.017(5) 0.022(5) -0.019(6)
C40 0.111(7) 0.073(6) 0.112(8) -0.023(5) 0.005(6) -0.020(6)
C41 0.098(7) 0.106(7) 0.090(6) -0.023(6) 0.029(5) -0.033(6)
C42 0.101(6) 0.067(6) 0.075(6) 0.001(4) 0.006(5) -0.023(5)

loop_
_atom_type_symbol
_atom_type_description
_atom_type_scat_dispersion_real
_atom_type_scat_dispersion_imag
_atom_type_scat_source
C C 0.0033 0.0016 'International Tables Vol C Tables 4.2.6.8 and 6.1.1.4'
H H 0.0000 0.0000 'International Tables Vol C Tables 4.2.6.8 and 6.1.1.4'
N N 0.0061 0.0033 'International Tables Vol C Tables 4.2.6.8 and 6.1.1.4'
O O 0.0106 0.0060 'International Tables Vol C Tables 4.2.6.8 and 6.1.1.4'
Cl Cl 0.1484 0.1585 'International Tables Vol C Tables 4.2.6.8 and 6.1.1.4'

loop_
_geom_angle_atom_site_label_1
_geom_angle_atom_site_label_2
_geom_angle_atom_site_label_3
_geom_angle
C17 N1 C15 108.6(5)
C17 N1 C16 109.7(5)
C15 N1 C16 107.8(5)
C17 N1 C14 114.4(5)
C15 N1 C14 108.9(5)
C16 N1 C14 107.1(5)
C21 N2 C20 107.9(5)
C21 N2 C19 109.7(5)
C20 N2 C19 107.2(4)
C21 N2 C22 108.5(4)
C20 N2 C22 109.1(5)
C19 N2 C22 114.3(4)
C1 C2 C3 119.6(9)
C4 C3 C2 119.6(8)
C3 C4 C5 120.5(8)
C4 C5 C6 118.8(7)
C5 C6 C7 118.4(7)
C8 C7 C6 117.3(7)
C7 C8 C9 116.2(7)
C8 C9 C10 116.2(6)
C9 C10 C11 113.6(6)
C12 C11 C10 116.9(6)
C13 C12 C11 111.4(6)
C12 C13 C14 111.0(6)
C13 C14 N1 114.9(5)
N1 C17 C18 117.6(5)
O1 C18 C19 111.8(5)
O1 C18 C17 110.6(5)
C19 C18 C17 107.0(4)
C18 C19 N2 117.7(5)
C23 C22 N2 116.4(5)
C22 C23 C24 110.9(5)
C23 C24 C25 113.6(6)
C26 C25 C24 113.2(6)
C25 C26 C27 115.1(6)
C26 C27 C28 115.7(6)
C29 C28 C27 117.5(7)
C30 C29 C28 117.0(6)
C29 C30 C31 118.2(7)
C32 C31 C30 117.7(7)
C31 C32 C33 118.2(7)
C32 C33 C34 117.9(7)
C33 C34 C35 118.3(8)
O3 C36 O2 124.3(7)
O3 C36 C37 120.4(6)
O2 C36 C37 115.2(7)
C38 C37 C42 117.9(7)
C38 C37 C36 123.2(7)
C42 C37 C36 118.9(7)
C37 C38 C39 122.7(7)
C40 C39 C38 118.2(8)
C39 C40 C41 121.7(9)
C40 C41 C42 120.5(8)
O4 C42 C37 122.0(8)
O4 C42 C41 119.1(7)
C37 C42 C41 118.9(7)

loop_
_geom_bond_atom_site_label_1
_geom_bond_atom_site_label_2
_geom_bond_distance
N1 C17 1.490(7)
N1 C15 1.494(7)
N1 C16 1.530(7)
N1 C14 1.532(7)
N2 C21 1.506(7)
N2 C20 1.503(7)
N2 C19 1.511(7)
N2 C22 1.521(6)
O1 C18 1.420(6)
O2 C36 1.273(7)
O3 C36 1.238(8)
O4 C42 1.340(8)
C1 C2 1.431(10)
C2 C3 1.455(10)
C3 C4 1.458(10)
C4 C5 1.476(9)
C5 C6 1.455(10)
C6 C7 1.497(9)
C7 C8 1.484(9)
C8 C9 1.490(8)
C9 C10 1.515(9)
C10 C11 1.510(8)
C11 C12 1.501(8)
C12 C13 1.510(8)
C13 C14 1.505(8)
C17 C18 1.519(8)
C18 C19 1.498(8)
C22 C23 1.500(8)
C23 C24 1.516(8)
C24 C25 1.517(8)
C25 C26 1.491(8)
C26 C27 1.493(9)
C27 C28 1.500(8)
C28 C29 1.495(9)
C29 C30 1.493(8)
C30 C31 1.493(9)
C31 C32 1.462(9)
C32 C33 1.465(9)
C33 C34 1.488(9)
C34 C35 1.498(9)
C36 C37 1.510(9)
C37 C38 1.383(9)
C37 C42 1.383(9)
C38 C39 1.379(9)
C39 C40 1.341(9)
C40 C41 1.359(10)
C41 C42 1.403(10)
